data_2105805
loop_
_publ_author_name
'F\'abry, Jan'
'Havl\'ak, Lubom\'ir'
'Du\<sek, Michal'
'Van\<ek, P\<remysl'
'Drahokoupil, Jan'
'Jurek, Karel'

_publ_section_title
;
 Structure determination of KLaS~2~, KPrS~2~, KEuS~2~, KGdS~2~, KLuS~2~,
 KYS~2~, RbYS~2~, NaLaS~2~ and crystal-chemical analysis of the group 1
 and thallium(I) rare-earth sulfide series
;
_journal_coeditor_code BP5060
_journal_issue 2
_journal_name_full 'Acta Crystallographica Section B'
_journal_page_first 360
_journal_page_last 371
_journal_paper_doi 10.1107/S2052520613034574
_journal_volume 70
_journal_year 2014
_chemical_formula_sum 'La Na S2'
_chemical_formula_weight 226
_chemical_name_systematic ' Sodium lanthanum sulfide'
_space_group_IT_number 225
_symmetry_cell_setting cubic
_symmetry_space_group_name_Hall '-F 4 2 3'
_symmetry_space_group_name_H-M 'F m -3 m'
_cell_angle_alpha 90
_cell_angle_beta 90
_cell_angle_gamma 90
_cell_formula_units_Z 2
_cell_length_a 5.8766(7)
_cell_length_b 5.8766(7)
_cell_length_c 5.8766(7)
_cell_measurement_reflns_used 706
_cell_measurement_temperature 301(2)
_cell_measurement_theta_max 27.6830
_cell_measurement_theta_min 5.9500
_cell_volume 202.95(4)
_computing_cell_refinement
;
<i>CrysAlis PRO</i>
;
_computing_data_collection
;
<i>CrysAlis PRO</i> (Agilent Technologies, 2012)
;
_computing_data_reduction
;
<i>CrysAlis PRO</i>
;
_computing_molecular_graphics
;
<i>DIAMOND 3.0</i>
(Brandenburg, K. - Crystal Impact, GbR, Bonn,
Germany, 2010).
;
_computing_publication_material
;
JANA2006 (Pet\<r\'i\<cek <i>et. al.</i>, 2006)
;
_computing_structure_refinement
;
JANA2006 (Pet\<r\'i\<cek <i>et. al.</i>, 2006)
;
_computing_structure_solution
;
Superflip (Palatinus & Chapuis, 2007)
;
_diffrn_ambient_temperature 301
_diffrn_detector_area_resol_mean 10.3784
_diffrn_measured_fraction_theta_full 1
_diffrn_measured_fraction_theta_max 1
_diffrn_measurement_device 'four-cycle diffractometer'
_diffrn_measurement_device_type 'Xcalibur, Gemini ultra'
_diffrn_measurement_method '\w scans'
_diffrn_radiation_monochromator graphite
_diffrn_radiation_source 'Enhance (Mo) X-ray Source'
_diffrn_radiation_type 'Mo K\a'
_diffrn_radiation_wavelength 0.7107
_diffrn_reflns_av_R_equivalents 0.0531
_diffrn_reflns_av_sigmaI/netI 0.0047
_diffrn_reflns_limit_h_max 7
_diffrn_reflns_limit_h_min -7
_diffrn_reflns_limit_k_max 7
_diffrn_reflns_limit_k_min -7
_diffrn_reflns_limit_l_max 7
_diffrn_reflns_limit_l_min -7
_diffrn_reflns_number 738
_diffrn_reflns_theta_full 27.68
_diffrn_reflns_theta_max 27.68
_diffrn_reflns_theta_min 6.01
_diffrn_standards_number 0
_exptl_absorpt_coefficient_mu 11.412
_exptl_absorpt_correction_T_max 0.509
_exptl_absorpt_correction_T_min 0.152
_exptl_absorpt_correction_type analytical
_exptl_absorpt_process_details
;
<i>CrysAlis PRO</i>, Agilent Technologies (2012),
Analytical numeric absorption correction using a multifaceted crystal
model based on expressions derived by R.C. Clark & J.S. Reid (1995).
;
_exptl_crystal_colour colourless
_exptl_crystal_density_diffrn 3.6974
_exptl_crystal_description prisma
_exptl_crystal_F_000 200
_exptl_crystal_size_max 0.2590
_exptl_crystal_size_mid 0.0702
_exptl_crystal_size_min 0.0452
_refine_diff_density_max 0.15
_refine_diff_density_min -0.27
_refine_ls_extinction_coef 38E2(3)
_refine_ls_extinction_method 'B-C type 1 Lorentzian isotropic (Becker & Coppens, 1974)'
_refine_ls_goodness_of_fit_ref 1.48
_refine_ls_number_constraints 1
_refine_ls_number_parameters 4
_refine_ls_number_reflns 25
_refine_ls_number_restraints 0
_refine_ls_R_factor_all 0.0120
_refine_ls_R_factor_gt 0.0120
_refine_ls_shift/su_max 0.0003
_refine_ls_shift/su_mean 0.0001
_refine_ls_structure_factor_coef Fsqd
_refine_ls_weighting_details w=1/(\s^2^(I)+0.0004I^2^)
_refine_ls_weighting_scheme sigma
_refine_ls_wR_factor_gt 0.0284
_refine_ls_wR_factor_ref 0.0284
_reflns_number_gt 25
_reflns_number_total 25
_reflns_threshold_expression I>3\s(I)
_cod_data_source_file bp5060sup1.cif
_cod_data_source_block VIII
_cod_original_cell_volume 202.94(4)
_cod_original_formula_sum 'La1 Na1 S2'
_cod_database_code 2105805
_cod_database_fobs_code 2105805

loop_
_symmetry_equiv_pos_site_id
_symmetry_equiv_pos_as_xyz
1 x,y,z
2 -x,-y,z
3 -x,y,-z
4 x,-y,-z
5 z,x,y
6 z,-x,-y
7 -z,-x,y
8 -z,x,-y
9 y,z,x
10 -y,z,-x
11 y,-z,-x
12 -y,-z,x
13 y,x,-z
14 -y,-x,-z
15 y,-x,z
16 -y,x,z
17 x,z,-y
18 -x,z,y
19 -x,-z,-y
20 x,-z,y
21 z,y,-x
22 z,-y,x
23 -z,y,x
24 -z,-y,-x
25 -x,-y,-z
26 x,y,-z
27 x,-y,z
28 -x,y,z
29 -z,-x,-y
30 -z,x,y
31 z,x,-y
32 z,-x,y
33 -y,-z,-x
34 y,-z,x
35 -y,z,x
36 y,z,-x
37 -y,-x,z
38 y,x,z
39 -y,x,-z
40 y,-x,-z
41 -x,-z,y
42 x,-z,-y
43 x,z,y
44 -x,z,-y
45 -z,-y,x
46 -z,y,-x
47 z,-y,-x
48 z,y,x
49 x,y+1/2,z+1/2
50 -x,-y+1/2,z+1/2
51 -x,y+1/2,-z+1/2
52 x,-y+1/2,-z+1/2
53 z,x+1/2,y+1/2
54 z,-x+1/2,-y+1/2
55 -z,-x+1/2,y+1/2
56 -z,x+1/2,-y+1/2
57 y,z+1/2,x+1/2
58 -y,z+1/2,-x+1/2
59 y,-z+1/2,-x+1/2
60 -y,-z+1/2,x+1/2
61 y,x+1/2,-z+1/2
62 -y,-x+1/2,-z+1/2
63 y,-x+1/2,z+1/2
64 -y,x+1/2,z+1/2
65 x,z+1/2,-y+1/2
66 -x,z+1/2,y+1/2
67 -x,-z+1/2,-y+1/2
68 x,-z+1/2,y+1/2
69 z,y+1/2,-x+1/2
70 z,-y+1/2,x+1/2
71 -z,y+1/2,x+1/2
72 -z,-y+1/2,-x+1/2
73 -x,-y+1/2,-z+1/2
74 x,y+1/2,-z+1/2
75 x,-y+1/2,z+1/2
76 -x,y+1/2,z+1/2
77 -z,-x+1/2,-y+1/2
78 -z,x+1/2,y+1/2
79 z,x+1/2,-y+1/2
80 z,-x+1/2,y+1/2
81 -y,-z+1/2,-x+1/2
82 y,-z+1/2,x+1/2
83 -y,z+1/2,x+1/2
84 y,z+1/2,-x+1/2
85 -y,-x+1/2,z+1/2
86 y,x+1/2,z+1/2
87 -y,x+1/2,-z+1/2
88 y,-x+1/2,-z+1/2
89 -x,-z+1/2,y+1/2
90 x,-z+1/2,-y+1/2
91 x,z+1/2,y+1/2
92 -x,z+1/2,-y+1/2
93 -z,-y+1/2,x+1/2
94 -z,y+1/2,-x+1/2
95 z,-y+1/2,-x+1/2
96 z,y+1/2,x+1/2
97 x+1/2,y,z+1/2
98 -x+1/2,-y,z+1/2
99 -x+1/2,y,-z+1/2
100 x+1/2,-y,-z+1/2
101 z+1/2,x,y+1/2
102 z+1/2,-x,-y+1/2
103 -z+1/2,-x,y+1/2
104 -z+1/2,x,-y+1/2
105 y+1/2,z,x+1/2
106 -y+1/2,z,-x+1/2
107 y+1/2,-z,-x+1/2
108 -y+1/2,-z,x+1/2
109 y+1/2,x,-z+1/2
110 -y+1/2,-x,-z+1/2
111 y+1/2,-x,z+1/2
112 -y+1/2,x,z+1/2
113 x+1/2,z,-y+1/2
114 -x+1/2,z,y+1/2
115 -x+1/2,-z,-y+1/2
116 x+1/2,-z,y+1/2
117 z+1/2,y,-x+1/2
118 z+1/2,-y,x+1/2
119 -z+1/2,y,x+1/2
120 -z+1/2,-y,-x+1/2
121 -x+1/2,-y,-z+1/2
122 x+1/2,y,-z+1/2
123 x+1/2,-y,z+1/2
124 -x+1/2,y,z+1/2
125 -z+1/2,-x,-y+1/2
126 -z+1/2,x,y+1/2
127 z+1/2,x,-y+1/2
128 z+1/2,-x,y+1/2
129 -y+1/2,-z,-x+1/2
130 y+1/2,-z,x+1/2
131 -y+1/2,z,x+1/2
132 y+1/2,z,-x+1/2
133 -y+1/2,-x,z+1/2
134 y+1/2,x,z+1/2
135 -y+1/2,x,-z+1/2
136 y+1/2,-x,-z+1/2
137 -x+1/2,-z,y+1/2
138 x+1/2,-z,-y+1/2
139 x+1/2,z,y+1/2
140 -x+1/2,z,-y+1/2
141 -z+1/2,-y,x+1/2
142 -z+1/2,y,-x+1/2
143 z+1/2,-y,-x+1/2
144 z+1/2,y,x+1/2
145 x+1/2,y+1/2,z
146 -x+1/2,-y+1/2,z
147 -x+1/2,y+1/2,-z
148 x+1/2,-y+1/2,-z
149 z+1/2,x+1/2,y
150 z+1/2,-x+1/2,-y
151 -z+1/2,-x+1/2,y
152 -z+1/2,x+1/2,-y
153 y+1/2,z+1/2,x
154 -y+1/2,z+1/2,-x
155 y+1/2,-z+1/2,-x
156 -y+1/2,-z+1/2,x
157 y+1/2,x+1/2,-z
158 -y+1/2,-x+1/2,-z
159 y+1/2,-x+1/2,z
160 -y+1/2,x+1/2,z
161 x+1/2,z+1/2,-y
162 -x+1/2,z+1/2,y
163 -x+1/2,-z+1/2,-y
164 x+1/2,-z+1/2,y
165 z+1/2,y+1/2,-x
166 z+1/2,-y+1/2,x
167 -z+1/2,y+1/2,x
168 -z+1/2,-y+1/2,-x
169 -x+1/2,-y+1/2,-z
170 x+1/2,y+1/2,-z
171 x+1/2,-y+1/2,z
172 -x+1/2,y+1/2,z
173 -z+1/2,-x+1/2,-y
174 -z+1/2,x+1/2,y
175 z+1/2,x+1/2,-y
176 z+1/2,-x+1/2,y
177 -y+1/2,-z+1/2,-x
178 y+1/2,-z+1/2,x
179 -y+1/2,z+1/2,x
180 y+1/2,z+1/2,-x
181 -y+1/2,-x+1/2,z
182 y+1/2,x+1/2,z
183 -y+1/2,x+1/2,-z
184 y+1/2,-x+1/2,-z
185 -x+1/2,-z+1/2,y
186 x+1/2,-z+1/2,-y
187 x+1/2,z+1/2,y
188 -x+1/2,z+1/2,-y
189 -z+1/2,-y+1/2,x
190 -z+1/2,y+1/2,-x
191 z+1/2,-y+1/2,-x
192 z+1/2,y+1/2,x

loop_
_atom_site_type_symbol
_atom_site_label
_atom_site_fract_x
_atom_site_fract_y
_atom_site_fract_z
_atom_site_U_iso_or_equiv
_atom_site_adp_type
_atom_site_calc_flag
_atom_site_occupancy
_atom_site_symmetry_multiplicity
La La1 0 0 0 0.0139(3) Uani d 0.5 4
Na Na1 0 0 0 0.0139(3) Uani d 0.5 4
S S1 0.5 0.5 0.5 0.0148(4) Uani d 1 4

loop_
_atom_site_aniso_label
_atom_site_aniso_U_11
_atom_site_aniso_U_22
_atom_site_aniso_U_33
_atom_site_aniso_U_12
_atom_site_aniso_U_13
_atom_site_aniso_U_23
_atom_site_aniso_type_symbol
La1 0.0139(6) 0.0139(6) 0.0139(6) 0 0 0 La
Na1 0.0139(6) 0.0139(6) 0.0139(6) 0 0 0 Na
S1 0.0148(7) 0.0148(7) 0.0148(7) 0 0 0 S

loop_
_atom_type_symbol
_atom_type_scat_dispersion_real
_atom_type_scat_dispersion_imag
_atom_type_scat_source
Na 0.036 2.452 'International Tables Vol C tables 4.2.6.8 and 6.1.1.1'
La -0.287 0.025 'International Tables Vol C tables 4.2.6.8 and 6.1.1.1'
S 0.125 0.123 'International Tables Vol C tables 4.2.6.8 and 6.1.1.1'

loop_
_exptl_crystal_face_index_h
_exptl_crystal_face_index_k
_exptl_crystal_face_index_l
_exptl_crystal_face_perp_dist
0 8 1 0.1261
7 0 -5 0.0131
7 0 4 0.0132
1 0 8 0.0203
6 6 2 0.0873
0 -8 -1 0.1261
-7 0 5 0.0378
-7 2 -4 0.0771
5 5 -4 0.0835
-1 1 -8 0.0311
-2 -1 -8 0.0181
-7 -1 -4 0.0470

loop_
_geom_angle_atom_site_label_1
_geom_angle_atom_site_label_2
_geom_angle_atom_site_label_3
_geom_angle_site_symmetry_1
_geom_angle_site_symmetry_3
_geom_angle
_geom_angle_publ_flag
Na1 La1 S1 . 49_444 0 yes
Na1 La1 S1 . 49_544 0 yes
Na1 La1 S1 . 97_444 0 yes
Na1 La1 S1 . 97_454 0 yes
Na1 La1 S1 . 145_444 0 yes
Na1 La1 S1 . 145_445 0 yes
S1 La1 S1 49_444 49_544 180 yes
S1 La1 S1 49_444 97_444 90 yes
S1 La1 S1 49_444 97_454 90 yes
S1 La1 S1 49_444 145_444 90 yes
S1 La1 S1 49_444 145_445 90 yes
S1 La1 S1 49_544 97_444 90 yes
S1 La1 S1 49_544 97_454 90 yes
S1 La1 S1 49_544 145_444 90 yes
S1 La1 S1 49_544 145_445 90 yes
S1 La1 S1 97_444 97_454 180 yes
S1 La1 S1 97_444 145_444 90 yes
S1 La1 S1 97_444 145_445 90 yes
S1 La1 S1 97_454 145_444 90 yes
S1 La1 S1 97_454 145_445 90 yes
S1 La1 S1 145_444 145_445 180 yes
S1 Na1 S1 49_444 49_544 180 yes
S1 Na1 S1 49_444 97_444 90 yes
S1 Na1 S1 49_444 97_454 90 yes
S1 Na1 S1 49_444 145_444 90 yes
S1 Na1 S1 49_444 145_445 90 yes
S1 Na1 S1 49_544 97_444 90 yes
S1 Na1 S1 49_544 97_454 90 yes
S1 Na1 S1 49_544 145_444 90 yes
S1 Na1 S1 49_544 145_445 90 yes
S1 Na1 S1 97_444 97_454 180 yes
S1 Na1 S1 97_444 145_444 90 yes
S1 Na1 S1 97_444 145_445 90 yes
S1 Na1 S1 97_454 145_444 90 yes
S1 Na1 S1 97_454 145_445 90 yes
S1 Na1 S1 145_444 145_445 180 yes
La1 S1 La1 49_555 49_655 180 yes
La1 S1 La1 49_555 97_555 90 yes
La1 S1 La1 49_555 97_565 90 yes
La1 S1 La1 49_555 145_555 90 yes
La1 S1 La1 49_555 145_556 90 yes
La1 S1 Na1 49_555 49_555 0 yes
La1 S1 Na1 49_555 49_655 180 yes
La1 S1 Na1 49_555 97_555 90 yes
La1 S1 Na1 49_555 97_565 90 yes
La1 S1 Na1 49_555 145_555 90 yes
La1 S1 Na1 49_555 145_556 90 yes
La1 S1 La1 49_655 97_555 90 yes
La1 S1 La1 49_655 97_565 90 yes
La1 S1 La1 49_655 145_555 90 yes
La1 S1 La1 49_655 145_556 90 yes
La1 S1 Na1 49_655 49_555 180 yes
La1 S1 Na1 49_655 49_655 0 yes
La1 S1 Na1 49_655 97_555 90 yes
La1 S1 Na1 49_655 97_565 90 yes
La1 S1 Na1 49_655 145_555 90 yes
La1 S1 Na1 49_655 145_556 90 yes
La1 S1 La1 97_555 97_565 180 yes
La1 S1 La1 97_555 145_555 90 yes
La1 S1 La1 97_555 145_556 90 yes
La1 S1 Na1 97_555 49_555 90 yes
La1 S1 Na1 97_555 49_655 90 yes
La1 S1 Na1 97_555 97_555 0 yes
La1 S1 Na1 97_555 97_565 180 yes
La1 S1 Na1 97_555 145_555 90 yes
La1 S1 Na1 97_555 145_556 90 yes
La1 S1 La1 97_565 145_555 90 yes
La1 S1 La1 97_565 145_556 90 yes
La1 S1 Na1 97_565 49_555 90 yes
La1 S1 Na1 97_565 49_655 90 yes
La1 S1 Na1 97_565 97_555 180 yes
La1 S1 Na1 97_565 97_565 0 yes
La1 S1 Na1 97_565 145_555 90 yes
La1 S1 Na1 97_565 145_556 90 yes
La1 S1 La1 145_555 145_556 180 yes
La1 S1 Na1 145_555 49_555 90 yes
La1 S1 Na1 145_555 49_655 90 yes
La1 S1 Na1 145_555 97_555 90 yes
La1 S1 Na1 145_555 97_565 90 yes
La1 S1 Na1 145_555 145_555 0 yes
La1 S1 Na1 145_555 145_556 180 yes
La1 S1 Na1 145_556 49_555 90 yes
La1 S1 Na1 145_556 49_655 90 yes
La1 S1 Na1 145_556 97_555 90 yes
La1 S1 Na1 145_556 97_565 90 yes
La1 S1 Na1 145_556 145_555 180 yes
La1 S1 Na1 145_556 145_556 0 yes
Na1 S1 Na1 49_555 49_655 180 yes
Na1 S1 Na1 49_555 97_555 90 yes
Na1 S1 Na1 49_555 97_565 90 yes
Na1 S1 Na1 49_555 145_555 90 yes
Na1 S1 Na1 49_555 145_556 90 yes
Na1 S1 Na1 49_655 97_555 90 yes
Na1 S1 Na1 49_655 97_565 90 yes
Na1 S1 Na1 49_655 145_555 90 yes
Na1 S1 Na1 49_655 145_556 90 yes
Na1 S1 Na1 97_555 97_565 180 yes
Na1 S1 Na1 97_555 145_555 90 yes
Na1 S1 Na1 97_555 145_556 90 yes
Na1 S1 Na1 97_565 145_555 90 yes
Na1 S1 Na1 97_565 145_556 90 yes
Na1 S1 Na1 145_555 145_556 180 yes

loop_
_geom_bond_atom_site_label_1
_geom_bond_atom_site_label_2
_geom_bond_site_symmetry_2
_geom_bond_distance
_geom_bond_publ_flag
La1 Na1 . 0 yes
La1 S1 49_444 2.9383(7) yes
La1 S1 49_544 2.9383(7) yes
La1 S1 97_444 2.9383(7) yes
La1 S1 97_454 2.9383(7) yes
La1 S1 145_444 2.9383(7) yes
La1 S1 145_445 2.9383(7) yes
Na1 S1 49_444 2.9383(7) yes
Na1 S1 49_544 2.9383(7) yes
Na1 S1 97_444 2.9383(7) yes
Na1 S1 97_454 2.9383(7) yes
Na1 S1 145_444 2.9383(7) yes
Na1 S1 145_445 2.9383(7) yes
